data_7127139
loop_
_publ_author_name
'Jaoul, Arnaud'
'Yang, Yan'
'Casaretto, Nicolas'
'Clavagu\'era, Carine'
'Maron, Laurent'
'Nocton, Gr\'egory'

_publ_section_title
;
 Atom economical coupling of benzophenone and N-heterocyclic aromatics
 with SmI<sub>2</sub>.
;
_journal_issue 79
_journal_name_full 'Chemical communications (Cambridge, England)'
_journal_page_first 11875
_journal_page_last 11878
_journal_paper_doi 10.1039/d0cc05164k
_journal_volume 56
_journal_year 2020
_chemical_formula_moiety 'C25 H18 N2 O'
_chemical_formula_sum 'C25 H18 N2 O'
_chemical_formula_weight 362.41
_space_group_crystal_system monoclinic
_space_group_IT_number 15
_space_group_name_Hall '-C 2yc'
_space_group_name_H-M_alt 'C 1 2/c 1'
_atom_sites_solution_hydrogens mixed
_atom_sites_solution_primary dual
_audit_creation_date 2020-07-10
_audit_creation_method
;
Olex2 1.3
(compiled 2020.06.28 svn.raecde09e for OlexSys, GUI svn.r6132)
;
_cell_angle_alpha 90
_cell_angle_beta 117.094(2)
_cell_angle_gamma 90
_cell_formula_units_Z 8
_cell_length_a 17.8482(10)
_cell_length_b 18.0365(10)
_cell_length_c 12.5808(7)
_cell_measurement_reflns_used 4510
_cell_measurement_temperature 150.0(1)
_cell_measurement_theta_max 31.8433
_cell_measurement_theta_min 2.5636
_cell_volume 3605.6(4)
_computing_cell_refinement 'Bruker SAINT'
_computing_data_collection 'Bruker APEX2'
_computing_data_reduction 'Bruker SAINT'
_computing_molecular_graphics 'Olex2 1.3 (Dolomanov et al., 2009)'
_computing_publication_material 'Olex2 1.3 (Dolomanov et al., 2009)'
_computing_structure_refinement 'SHELXL 2018/3 (Sheldrick, 2015)'
_computing_structure_solution 'SHELXT 2014/5 (Sheldrick, 2014)'
_diffrn_ambient_temperature 150.15
_diffrn_measured_fraction_theta_full 0.998
_diffrn_measured_fraction_theta_max 0.996
_diffrn_measurement_device_type 'Kappa APEX II'
_diffrn_measurement_method 'phi and omega scans'
_diffrn_radiation_type MoK\a
_diffrn_radiation_wavelength 0.71069
_diffrn_reflns_av_R_equivalents 0.0386
_diffrn_reflns_av_unetI/netI 0.0407
_diffrn_reflns_Laue_measured_fraction_full 0.998
_diffrn_reflns_Laue_measured_fraction_max 0.996
_diffrn_reflns_limit_h_max 25
_diffrn_reflns_limit_h_min -25
_diffrn_reflns_limit_k_max 23
_diffrn_reflns_limit_k_min -25
_diffrn_reflns_limit_l_max 17
_diffrn_reflns_limit_l_min -17
_diffrn_reflns_number 17987
_diffrn_reflns_point_group_measured_fraction_full 0.998
_diffrn_reflns_point_group_measured_fraction_max 0.996
_diffrn_reflns_theta_full 25.240
_diffrn_reflns_theta_max 30.028
_diffrn_reflns_theta_min 2.564
_diffrn_source_current 31.0
_diffrn_source_power 1.705
_diffrn_source_voltage 55.0
_exptl_absorpt_coefficient_mu 0.082
_exptl_absorpt_correction_T_max 0.7463
_exptl_absorpt_correction_T_min 0.7030
_exptl_absorpt_correction_type multi-scan
_exptl_absorpt_process_details
;
SADABS-2014/5 (Bruker,2014/5) was used for absorption correction.
wR2(int) was 0.0631 before and 0.0520 after correction.
The Ratio of minimum to maximum transmission is 0.9420.
The \l/2 correction factor is 0.00150.
;
_exptl_crystal_colour colourless
_exptl_crystal_colour_primary colourless
_exptl_crystal_density_diffrn 1.335
_exptl_crystal_description block
_exptl_crystal_F_000 1520
_exptl_crystal_size_max 0.32
_exptl_crystal_size_mid 0.3
_exptl_crystal_size_min 0.28
_refine_diff_density_max 0.429
_refine_diff_density_min -0.327
_refine_diff_density_rms 0.082
_refine_ls_extinction_coef 0.0012(3)
_refine_ls_extinction_expression Fc^*^=kFc[1+0.001xFc^2^\l^3^/sin(2\q)]^-1/4^
_refine_ls_extinction_method 'SHELXL-2018/3 (Sheldrick 2018)'
_refine_ls_goodness_of_fit_ref 1.050
_refine_ls_hydrogen_treatment mixed
_refine_ls_matrix_type full
_refine_ls_number_parameters 257
_refine_ls_number_reflns 5253
_refine_ls_number_restraints 0
_refine_ls_restrained_S_all 1.050
_refine_ls_R_factor_all 0.0625
_refine_ls_R_factor_gt 0.0477
_refine_ls_shift/su_max 0.000
_refine_ls_shift/su_mean 0.000
_refine_ls_structure_factor_coef Fsqd
_refine_ls_weighting_details 'w=1/[\s^2^(Fo^2^)+(0.0660P)^2^+1.2047P] where P=(Fo^2^+2Fc^2^)/3'
_refine_ls_weighting_scheme calc
_refine_ls_wR_factor_gt 0.1203
_refine_ls_wR_factor_ref 0.1315
_reflns_Friedel_coverage 0.000
_reflns_number_gt 4095
_reflns_number_total 5253
_reflns_threshold_expression 'I > 2\s(I)'
_cod_data_source_file d0cc05164k2.cif
_cod_data_source_block 6
_cod_depositor_comments 'Adding full bibliography for 7127135--7127141.cif.'
_cod_database_code 7127139
_shelx_shelxl_version_number 2018/3
_shelx_space_group_comment
;
The symmetry employed for this shelxl refinement is uniquely defined
by the following loop, which should always be used as a source of
symmetry information in preference to the above space-group names.
They are only intended as comments.
;
_shelx_estimated_absorpt_t_max 0.977
_shelx_estimated_absorpt_t_min 0.974
_olex2_refinement_description
;
1. Fixed Uiso
 At 1.2 times of:
  All C(H) groups, All O(H) groups
2.a Aromatic/amide H refined with riding coordinates:
 C5(H5), C6(H6), C7(H7), C9(H9), C10(H10), C12(H12), C13(H13), C15(H15),
 C16(H16), C17(H17), C18(H18), C19(H19), C21(H21), C22(H22), C23(H23), C24(H24),
  C25(H25)
;
_olex2_submission_special_instructions 'No special instructions were received'

loop_
_space_group_symop_operation_xyz
'x, y, z'
'-x, y, -z+1/2'
'x+1/2, y+1/2, z'
'-x+1/2, y+1/2, -z+1/2'
'-x, -y, -z'
'x, -y, z-1/2'
'-x+1/2, -y+1/2, -z'
'x+1/2, -y+1/2, z-1/2'

loop_
_atom_site_label
_atom_site_type_symbol
_atom_site_fract_x
_atom_site_fract_y
_atom_site_fract_z
_atom_site_U_iso_or_equiv
_atom_site_adp_type
_atom_site_occupancy
_atom_site_site_symmetry_order
_atom_site_calc_flag
_atom_site_refinement_flags_posn
_atom_site_refinement_flags_adp
_atom_site_refinement_flags_occupancy
_atom_site_disorder_assembly
_atom_site_disorder_group
C1 C 0.20154(7) -0.03226(6) 0.50010(9) 0.0171(2) Uani 1 1 d . . . . .
C2 C 0.16780(7) 0.04172(6) 0.43368(10) 0.0172(2) Uani 1 1 d . . . . .
C3 C 0.15438(6) 0.16687(6) 0.45962(9) 0.0161(2) Uani 1 1 d . . . . .
C4 C 0.16556(7) 0.22745(6) 0.54050(10) 0.0178(2) Uani 1 1 d . . . . .
C5 C 0.20716(8) 0.26837(7) 0.73105(11) 0.0270(3) Uani 1 1 d . . . . .
H5 H 0.229204 0.258158 0.813943 0.032 Uiso 1 1 calc R U . . .
C6 C 0.18806(8) 0.34208(7) 0.69451(12) 0.0276(3) Uani 1 1 d . . . . .
H6 H 0.197061 0.380298 0.751025 0.033 Uiso 1 1 calc R U . . .
C7 C 0.15610(8) 0.35795(7) 0.57547(12) 0.0250(3) Uani 1 1 d . . . . .
H7 H 0.142349 0.407538 0.547995 0.030 Uiso 1 1 calc R U . . .
C8 C 0.14376(7) 0.29989(7) 0.49391(11) 0.0199(2) Uani 1 1 d . . . . .
C9 C 0.11123(8) 0.31191(7) 0.36834(11) 0.0237(3) Uani 1 1 d . . . . .
H9 H 0.096978 0.360788 0.337517 0.028 Uiso 1 1 calc R U . . .
C10 C 0.10037(8) 0.25508(7) 0.29263(11) 0.0228(3) Uani 1 1 d . . . . .
H10 H 0.078800 0.264609 0.209606 0.027 Uiso 1 1 calc R U . . .
C11 C 0.12096(7) 0.18078(6) 0.33597(10) 0.0184(2) Uani 1 1 d . . . . .
C12 C 0.11013(7) 0.11939(7) 0.26092(10) 0.0215(2) Uani 1 1 d . . . . .
H12 H 0.087072 0.126271 0.177056 0.026 Uiso 1 1 calc R U . . .
C13 C 0.13278(7) 0.04990(7) 0.30867(10) 0.0206(2) Uani 1 1 d . . . . .
H13 H 0.125096 0.008123 0.258750 0.025 Uiso 1 1 calc R U . . .
C14 C 0.28006(7) -0.05299(6) 0.48609(10) 0.0185(2) Uani 1 1 d . . . . .
C15 C 0.27305(7) -0.08205(7) 0.37935(10) 0.0218(2) Uani 1 1 d . . . . .
H15 H 0.218865 -0.091388 0.315374 0.026 Uiso 1 1 calc R U . . .
C16 C 0.34409(8) -0.09752(7) 0.36523(13) 0.0287(3) Uani 1 1 d . . . . .
H16 H 0.338330 -0.116894 0.291667 0.034 Uiso 1 1 calc R U . . .
C17 C 0.42350(9) -0.08476(8) 0.45833(14) 0.0343(3) Uani 1 1 d . . . . .
H17 H 0.472226 -0.094955 0.448560 0.041 Uiso 1 1 calc R U . . .
C18 C 0.43140(8) -0.05724(8) 0.56493(13) 0.0334(3) Uani 1 1 d . . . . .
H18 H 0.485822 -0.049213 0.629164 0.040 Uiso 1 1 calc R U . . .
C19 C 0.36037(8) -0.04106(7) 0.57954(11) 0.0253(3) Uani 1 1 d . . . . .
H19 H 0.366588 -0.021813 0.653414 0.030 Uiso 1 1 calc R U . . .
C20 C 0.13477(7) -0.09321(6) 0.45776(10) 0.0182(2) Uani 1 1 d . . . . .
C21 C 0.15755(8) -0.16752(7) 0.46513(11) 0.0229(3) Uani 1 1 d . . . . .
H21 H 0.214503 -0.180269 0.487987 0.027 Uiso 1 1 calc R U . . .
C22 C 0.09805(9) -0.22341(7) 0.43948(12) 0.0293(3) Uani 1 1 d . . . . .
H22 H 0.114491 -0.273926 0.445091 0.035 Uiso 1 1 calc R U . . .
C23 C 0.01473(8) -0.20532(8) 0.40571(12) 0.0299(3) Uani 1 1 d . . . . .
H23 H -0.026082 -0.243362 0.387778 0.036 Uiso 1 1 calc R U . . .
C24 C -0.00868(8) -0.13171(8) 0.39825(12) 0.0293(3) Uani 1 1 d . . . . .
H24 H -0.065694 -0.119176 0.375354 0.035 Uiso 1 1 calc R U . . .
C25 C 0.05076(8) -0.07603(7) 0.42408(11) 0.0247(3) Uani 1 1 d . . . . .
H25 H 0.034031 -0.025613 0.418757 0.030 Uiso 1 1 calc R U . . .
N1 N 0.17742(6) 0.09798(5) 0.50577(8) 0.0172(2) Uani 1 1 d . . . . .
N2 N 0.19682(6) 0.21170(6) 0.65877(9) 0.0215(2) Uani 1 1 d . . . . .
O1 O 0.22433(6) -0.02036(5) 0.62292(7) 0.0229(2) Uani 1 1 d . . . . .
H1 H 0.2201(9) 0.0294(9) 0.6265(13) 0.027 Uiso 1 1 d . U . . .

loop_
_atom_site_aniso_label
_atom_site_aniso_U_11
_atom_site_aniso_U_22
_atom_site_aniso_U_33
_atom_site_aniso_U_23
_atom_site_aniso_U_13
_atom_site_aniso_U_12
C1 0.0212(5) 0.0152(5) 0.0153(5) 0.0003(4) 0.0086(4) 0.0002(4)
C2 0.0179(5) 0.0165(5) 0.0180(5) 0.0006(4) 0.0090(4) -0.0009(4)
C3 0.0146(5) 0.0158(5) 0.0189(5) 0.0009(4) 0.0085(4) -0.0006(4)
C4 0.0162(5) 0.0163(5) 0.0218(5) 0.0000(4) 0.0095(4) -0.0012(4)
C5 0.0286(6) 0.0267(7) 0.0256(6) -0.0063(5) 0.0123(5) -0.0028(5)
C6 0.0278(6) 0.0214(6) 0.0356(7) -0.0114(5) 0.0163(5) -0.0055(5)
C7 0.0232(6) 0.0152(6) 0.0403(7) -0.0023(5) 0.0176(5) -0.0020(5)
C8 0.0168(5) 0.0161(6) 0.0299(6) 0.0006(4) 0.0134(5) -0.0011(4)
C9 0.0248(6) 0.0174(6) 0.0322(6) 0.0071(5) 0.0159(5) 0.0032(5)
C10 0.0236(6) 0.0226(6) 0.0232(5) 0.0072(5) 0.0116(5) 0.0023(5)
C11 0.0170(5) 0.0191(6) 0.0203(5) 0.0026(4) 0.0095(4) 0.0006(4)
C12 0.0223(5) 0.0242(6) 0.0172(5) 0.0018(4) 0.0083(4) 0.0009(5)
C13 0.0237(5) 0.0209(6) 0.0167(5) -0.0017(4) 0.0087(4) -0.0004(5)
C14 0.0188(5) 0.0146(5) 0.0217(5) 0.0026(4) 0.0089(4) -0.0006(4)
C15 0.0219(5) 0.0202(6) 0.0245(5) 0.0017(5) 0.0116(5) 0.0016(5)
C16 0.0328(7) 0.0248(7) 0.0370(7) 0.0036(5) 0.0234(6) 0.0036(5)
C17 0.0261(6) 0.0307(7) 0.0531(9) 0.0089(6) 0.0240(6) 0.0038(6)
C18 0.0185(6) 0.0313(8) 0.0438(8) 0.0051(6) 0.0083(5) -0.0033(5)
C19 0.0227(6) 0.0213(6) 0.0266(6) 0.0020(5) 0.0066(5) -0.0031(5)
C20 0.0212(5) 0.0177(6) 0.0177(5) 0.0011(4) 0.0107(4) -0.0009(4)
C21 0.0224(6) 0.0188(6) 0.0283(6) 0.0011(5) 0.0122(5) -0.0005(5)
C22 0.0320(7) 0.0182(6) 0.0400(7) 0.0010(5) 0.0184(6) -0.0035(5)
C23 0.0275(6) 0.0272(7) 0.0351(7) 0.0014(6) 0.0143(5) -0.0095(5)
C24 0.0211(6) 0.0331(7) 0.0341(7) 0.0060(6) 0.0129(5) -0.0017(5)
C25 0.0230(6) 0.0233(6) 0.0300(6) 0.0046(5) 0.0139(5) 0.0026(5)
N1 0.0187(4) 0.0150(5) 0.0186(4) 0.0000(3) 0.0092(4) -0.0003(4)
N2 0.0232(5) 0.0209(5) 0.0203(5) -0.0028(4) 0.0098(4) -0.0019(4)
O1 0.0348(5) 0.0180(4) 0.0152(4) 0.0004(3) 0.0109(3) 0.0017(4)

loop_
_atom_type_symbol
_atom_type_description
_atom_type_scat_dispersion_real
_atom_type_scat_dispersion_imag
_atom_type_scat_source
C C 0.0033 0.0016 'International Tables Vol C Tables 4.2.6.8 and 6.1.1.4'
H H 0.0000 0.0000 'International Tables Vol C Tables 4.2.6.8 and 6.1.1.4'
N N 0.0061 0.0033 'International Tables Vol C Tables 4.2.6.8 and 6.1.1.4'
O O 0.0106 0.0060 'International Tables Vol C Tables 4.2.6.8 and 6.1.1.4'

loop_
_geom_angle_atom_site_label_1
_geom_angle_atom_site_label_2
_geom_angle_atom_site_label_3
_geom_angle
_geom_angle_site_symmetry_1
_geom_angle_site_symmetry_3
_geom_angle_publ_flag
C14 C1 C2 107.44(9) . . ?
C20 C1 C2 112.53(9) . . ?
C20 C1 C14 113.10(9) . . ?
O1 C1 C2 107.78(9) . . ?
O1 C1 C14 109.67(9) . . ?
O1 C1 C20 106.19(8) . . ?
C13 C2 C1 124.01(10) . . ?
N1 C2 C1 113.34(9) . . ?
N1 C2 C13 122.61(10) . . ?
C11 C3 C4 119.71(10) . . ?
N1 C3 C4 118.35(9) . . ?
N1 C3 C11 121.93(10) . . ?
C8 C4 C3 118.96(10) . . ?
N2 C4 C3 117.99(10) . . ?
N2 C4 C8 123.06(10) . . ?
C6 C5 H5 117.6 . . ?
N2 C5 H5 117.6 . . ?
N2 C5 C6 124.88(12) . . ?
C5 C6 H6 120.8 . . ?
C7 C6 C5 118.48(11) . . ?
C7 C6 H6 120.8 . . ?
C6 C7 H7 120.3 . . ?
C6 C7 C8 119.33(12) . . ?
C8 C7 H7 120.3 . . ?
C4 C8 C9 119.69(11) . . ?
C7 C8 C4 117.54(11) . . ?
C7 C8 C9 122.77(11) . . ?
C8 C9 H9 119.4 . . ?
C10 C9 C8 121.29(11) . . ?
C10 C9 H9 119.4 . . ?
C9 C10 H10 119.6 . . ?
C9 C10 C11 120.82(11) . . ?
C11 C10 H10 119.6 . . ?
C3 C11 C10 119.52(10) . . ?
C12 C11 C3 117.29(10) . . ?
C12 C11 C10 123.19(10) . . ?
C11 C12 H12 119.9 . . ?
C13 C12 C11 120.14(10) . . ?
C13 C12 H12 119.9 . . ?
C2 C13 H13 120.7 . . ?
C12 C13 C2 118.50(11) . . ?
C12 C13 H13 120.7 . . ?
C15 C14 C1 121.07(10) . . ?
C15 C14 C19 118.48(11) . . ?
C19 C14 C1 120.42(10) . . ?
C14 C15 H15 119.6 . . ?
C16 C15 C14 120.89(12) . . ?
C16 C15 H15 119.6 . . ?
C15 C16 H16 120.0 . . ?
C15 C16 C17 120.07(13) . . ?
C17 C16 H16 120.0 . . ?
C16 C17 H17 120.2 . . ?
C18 C17 C16 119.67(12) . . ?
C18 C17 H17 120.2 . . ?
C17 C18 H18 119.7 . . ?
C17 C18 C19 120.61(12) . . ?
C19 C18 H18 119.7 . . ?
C14 C19 H19 119.9 . . ?
C18 C19 C14 120.26(12) . . ?
C18 C19 H19 119.9 . . ?
C21 C20 C1 120.80(10) . . ?
C21 C20 C25 118.38(11) . . ?
C25 C20 C1 120.40(10) . . ?
C20 C21 H21 119.6 . . ?
C22 C21 C20 120.89(11) . . ?
C22 C21 H21 119.6 . . ?
C21 C22 H22 120.0 . . ?
C23 C22 C21 119.96(12) . . ?
C23 C22 H22 120.0 . . ?
C22 C23 H23 120.1 . . ?
C24 C23 C22 119.71(12) . . ?
C24 C23 H23 120.1 . . ?
C23 C24 H24 119.9 . . ?
C23 C24 C25 120.26(12) . . ?
C25 C24 H24 119.9 . . ?
C20 C25 H25 119.6 . . ?
C24 C25 C20 120.79(12) . . ?
C24 C25 H25 119.6 . . ?
C2 N1 C3 119.49(9) . . ?
C5 N2 C4 116.72(11) . . ?
C1 O1 H1 102.4(9) . . ?

loop_
_geom_bond_atom_site_label_1
_geom_bond_atom_site_label_2
_geom_bond_distance
_geom_bond_site_symmetry_2
_geom_bond_publ_flag
C1 C2 1.5438(15) . ?
C1 C14 1.5362(16) . ?
C1 C20 1.5278(16) . ?
C1 O1 1.4236(13) . ?
C2 C13 1.4108(15) . ?
C2 N1 1.3190(14) . ?
C3 C4 1.4435(15) . ?
C3 C11 1.4118(15) . ?
C3 N1 1.3538(14) . ?
C4 C8 1.4123(16) . ?
C4 N2 1.3600(14) . ?
C5 H5 0.9500 . ?
C5 C6 1.3971(19) . ?
C5 N2 1.3240(16) . ?
C6 H6 0.9500 . ?
C6 C7 1.3682(19) . ?
C7 H7 0.9500 . ?
C7 C8 1.4113(17) . ?
C8 C9 1.4297(17) . ?
C9 H9 0.9500 . ?
C9 C10 1.3518(18) . ?
C10 H10 0.9500 . ?
C10 C11 1.4303(16) . ?
C11 C12 1.4102(16) . ?
C12 H12 0.9500 . ?
C12 C13 1.3689(17) . ?
C13 H13 0.9500 . ?
C14 C15 1.3931(16) . ?
C14 C19 1.3957(16) . ?
C15 H15 0.9500 . ?
C15 C16 1.3864(17) . ?
C16 H16 0.9500 . ?
C16 C17 1.386(2) . ?
C17 H17 0.9500 . ?
C17 C18 1.376(2) . ?
C18 H18 0.9500 . ?
C18 C19 1.3924(19) . ?
C19 H19 0.9500 . ?
C20 C21 1.3914(17) . ?
C20 C25 1.3947(16) . ?
C21 H21 0.9500 . ?
C21 C22 1.3914(17) . ?
C22 H22 0.9500 . ?
C22 C23 1.3866(19) . ?
C23 H23 0.9500 . ?
C23 C24 1.382(2) . ?
C24 H24 0.9500 . ?
C24 C25 1.3876(18) . ?
C25 H25 0.9500 . ?
O1 H1 0.904(16) . ?

loop_
_geom_torsion_atom_site_label_1
_geom_torsion_atom_site_label_2
_geom_torsion_atom_site_label_3
_geom_torsion_atom_site_label_4
_geom_torsion
_geom_torsion_site_symmetry_1
_geom_torsion_site_symmetry_2
_geom_torsion_site_symmetry_3
_geom_torsion_site_symmetry_4
_geom_torsion_publ_flag
C1 C2 C13 C12 -175.73(10) . . . . ?
C1 C2 N1 C3 176.71(9) . . . . ?
C1 C14 C15 C16 177.03(11) . . . . ?
C1 C14 C19 C18 -177.51(11) . . . . ?
C1 C20 C21 C22 172.64(11) . . . . ?
C1 C20 C25 C24 -172.79(11) . . . . ?
C2 C1 C14 C15 -76.35(13) . . . . ?
C2 C1 C14 C19 101.83(12) . . . . ?
C2 C1 C20 C21 152.32(10) . . . . ?
C2 C1 C20 C25 -35.23(14) . . . . ?
C3 C4 C8 C7 -179.50(10) . . . . ?
C3 C4 C8 C9 -0.02(16) . . . . ?
C3 C4 N2 C5 179.40(10) . . . . ?
C3 C11 C12 C13 -0.90(16) . . . . ?
C4 C3 C11 C10 1.43(15) . . . . ?
C4 C3 C11 C12 -179.00(10) . . . . ?
C4 C3 N1 C2 179.98(10) . . . . ?
C4 C8 C9 C10 0.37(17) . . . . ?
C5 C6 C7 C8 -0.21(18) . . . . ?
C6 C5 N2 C4 0.29(19) . . . . ?
C6 C7 C8 C4 -0.09(16) . . . . ?
C6 C7 C8 C9 -179.55(11) . . . . ?
C7 C8 C9 C10 179.82(11) . . . . ?
C8 C4 N2 C5 -0.62(16) . . . . ?
C8 C9 C10 C11 0.18(18) . . . . ?
C9 C10 C11 C3 -1.09(17) . . . . ?
C9 C10 C11 C12 179.37(11) . . . . ?
C10 C11 C12 C13 178.65(11) . . . . ?
C11 C3 C4 C8 -0.88(15) . . . . ?
C11 C3 C4 N2 179.09(10) . . . . ?
C11 C3 N1 C2 -0.71(16) . . . . ?
C11 C12 C13 C2 -0.77(17) . . . . ?
C13 C2 N1 C3 -1.11(16) . . . . ?
C14 C1 C2 C13 67.24(13) . . . . ?
C14 C1 C2 N1 -110.55(10) . . . . ?
C14 C1 C20 C21 30.34(14) . . . . ?
C14 C1 C20 C25 -157.21(10) . . . . ?
C14 C15 C16 C17 0.58(19) . . . . ?
C15 C14 C19 C18 0.71(18) . . . . ?
C15 C16 C17 C18 0.5(2) . . . . ?
C16 C17 C18 C19 -1.0(2) . . . . ?
C17 C18 C19 C14 0.4(2) . . . . ?
C19 C14 C15 C16 -1.18(18) . . . . ?
C20 C1 C2 C13 -57.90(14) . . . . ?
C20 C1 C2 N1 124.31(10) . . . . ?
C20 C1 C14 C15 48.45(14) . . . . ?
C20 C1 C14 C19 -133.37(11) . . . . ?
C20 C21 C22 C23 0.19(19) . . . . ?
C21 C20 C25 C24 -0.17(18) . . . . ?
C21 C22 C23 C24 -0.3(2) . . . . ?
C22 C23 C24 C25 0.2(2) . . . . ?
C23 C24 C25 C20 0.06(19) . . . . ?
C25 C20 C21 C22 0.04(18) . . . . ?
N1 C2 C13 C12 1.86(17) . . . . ?
N1 C3 C4 C8 178.44(10) . . . . ?
N1 C3 C4 N2 -1.58(15) . . . . ?
N1 C3 C11 C10 -177.87(10) . . . . ?
N1 C3 C11 C12 1.70(16) . . . . ?
N2 C4 C8 C7 0.53(16) . . . . ?
N2 C4 C8 C9 -179.99(10) . . . . ?
N2 C5 C6 C7 0.1(2) . . . . ?
O1 C1 C2 C13 -174.64(10) . . . . ?
O1 C1 C2 N1 7.57(13) . . . . ?
O1 C1 C14 C15 166.77(10) . . . . ?
O1 C1 C14 C19 -15.06(15) . . . . ?
O1 C1 C20 C21 -89.99(12) . . . . ?
O1 C1 C20 C25 82.46(12) . . . . ?
